data_7248319
loop_
_publ_author_name
'Nowicki, Krzysztof'
'Krajewska, Joanna'
'St\;epniewski, Tomasz'
'Wielechowska, Monika'
'Wi\'nska, Patrycja'
'Kaczmarczyk, Anna'
'Korpowska, Julia'
'Selent, Jana'
'Marek-Urban, Paulina H.'
'Durka, Krzysztof'
'Wozniak, Krzysztof'
'Laudy, Agnieszka E.'
'Luli\'nski, Sergiusz'

_publ_section_title
;
 Exploiting thiol-functionalized benzosiloxaboroles for achieving diverse
 substitution patterns -- synthesis, characterization and biological
 evaluation of promising antibacterial agents
;
_journal_name_full 'RSC Medicinal Chemistry'
_journal_paper_doi 10.1039/D4MD00061G
_journal_year 2024
_chemical_formula_moiety 'C12 H4 Br2 F4 S2'
_chemical_formula_sum 'C12 H4 Br2 F4 S2'
_chemical_formula_weight 448.09
_chemical_name_systematic
;
1,2-bis(4-bromo-2,6-difluorophenyl)disulfane
;
_space_group_crystal_system orthorhombic
_space_group_IT_number 19
_space_group_name_Hall 'P 2ac 2ab'
_space_group_name_H-M_alt 'P 21 21 21'
_atom_sites_solution_hydrogens geom
_audit_creation_method SHELXL-2013
_audit_update_record
;
2022-07-15 deposited with the CCDC.	2024-03-19 downloaded from the CCDC.
;
_cell_angle_alpha 90
_cell_angle_beta 90
_cell_angle_gamma 90
_cell_formula_units_Z 4
_cell_length_a 7.26620(10)
_cell_length_b 10.23010(10)
_cell_length_c 18.6721(3)
_cell_measurement_reflns_used 14026
_cell_measurement_temperature 100(2)
_cell_measurement_theta_max 73.8510
_cell_measurement_theta_min 2.3080
_cell_volume 1387.97(3)
_computing_cell_refinement 'CrysAlisPro 1.171.39.46 (Rigaku OD, 2018)'
_computing_data_collection 'CrysAlisPro 1.171.39.46 (Rigaku OD, 2018)'
_computing_data_reduction 'CrysAlisPro 1.171.39.46 (Rigaku OD, 2018)'
_computing_structure_refinement 'SHELXL-2013 (Sheldrick, 2013)'
_diffrn_ambient_environment N~2~
_diffrn_ambient_temperature 100.00(10)
_diffrn_detector 'CCD plate'
_diffrn_detector_area_resol_mean 5.2195
_diffrn_detector_type Atlas
_diffrn_measured_fraction_theta_full 1.000
_diffrn_measured_fraction_theta_max 0.998
_diffrn_measurement_device 'four-circle diffractometer'
_diffrn_measurement_device_type 'SuperNova, Dual, Cu at home/near, Atlas'
_diffrn_radiation_monochromator mirror
_diffrn_radiation_probe x-ray
_diffrn_radiation_type 'Cu K\a'
_diffrn_radiation_wavelength 1.54184
_diffrn_reflns_av_R_equivalents 0.0219
_diffrn_reflns_av_unetI/netI 0.0117
_diffrn_reflns_Laue_measured_fraction_full 1.000
_diffrn_reflns_Laue_measured_fraction_max 0.998
_diffrn_reflns_limit_h_max 9
_diffrn_reflns_limit_h_min -9
_diffrn_reflns_limit_k_max 12
_diffrn_reflns_limit_k_min -12
_diffrn_reflns_limit_l_max 23
_diffrn_reflns_limit_l_min -22
_diffrn_reflns_number 15762
_diffrn_reflns_point_group_measured_fraction_full 1.000
_diffrn_reflns_point_group_measured_fraction_max 0.993
_diffrn_reflns_theta_full 67.679
_diffrn_reflns_theta_max 73.963
_diffrn_reflns_theta_min 4.736
_diffrn_source 'micro-focus sealed X-ray tube'
_diffrn_source_type 'SuperNova (Cu) X-ray Source'
_exptl_absorpt_coefficient_mu 10.552
_exptl_absorpt_correction_T_max 1.00000
_exptl_absorpt_correction_T_min 0.69226
_exptl_absorpt_correction_type multi-scan
_exptl_absorpt_process_details
;
CrysAlisPro 1.171.39.46 (Rigaku Oxford Diffraction, 2018)
Empirical absorption correction using spherical harmonics,
 implemented in SCALE3 ABSPACK scaling algorithm.
;
_exptl_crystal_colour colourless
_exptl_crystal_density_diffrn 2.144
_exptl_crystal_description block
_exptl_crystal_F_000 856
_exptl_crystal_recrystallization_method 'Re-crystallisation from solvent: CHCl3'
_exptl_crystal_size_max 0.197
_exptl_crystal_size_mid 0.110
_exptl_crystal_size_min 0.083
_refine_diff_density_max 0.204
_refine_diff_density_min -0.381
_refine_diff_density_rms 0.058
_refine_ls_abs_structure_details
;
 Flack x determined using 1144 quotients [(I+)-(I-)]/[(I+)+(I-)]
 (Parsons and Flack (2004), Acta Cryst. A60, s61).
;
_refine_ls_abs_structure_Flack -0.022(6)
_refine_ls_extinction_method none
_refine_ls_goodness_of_fit_ref 1.120
_refine_ls_hydrogen_treatment constr
_refine_ls_matrix_type full
_refine_ls_number_parameters 181
_refine_ls_number_reflns 2781
_refine_ls_number_restraints 0
_refine_ls_restrained_S_all 1.120
_refine_ls_R_factor_all 0.0126
_refine_ls_R_factor_gt 0.0125
_refine_ls_shift/su_max 0.003
_refine_ls_shift/su_mean 0.000
_refine_ls_structure_factor_coef Fsqd
_refine_ls_weighting_details 'w=1/[\s^2^(Fo^2^)+(0.0169P)^2^+0.3343P] where P=(Fo^2^+2Fc^2^)/3'
_refine_ls_weighting_scheme calc
_refine_ls_wR_factor_gt 0.0315
_refine_ls_wR_factor_ref 0.0316
_reflns_Friedel_coverage 0.708
_reflns_Friedel_fraction_full 0.999
_reflns_Friedel_fraction_max 0.987
_reflns_number_gt 2767
_reflns_number_total 2781
_reflns_threshold_expression 'I > 2\s(I)'
_cod_data_source_file d4md00061g2.cif
_cod_data_source_block 1f
_cod_database_code 7248319
_shelx_space_group_comment
;
The symmetry employed for this shelxl refinement is uniquely defined
by the following loop, which should always be used as a source of
symmetry information in preference to the above space-group names.
They are only intended as comments.
;
_oxdiff_exptl_absorpt_empirical_full_min 0.821
_oxdiff_exptl_absorpt_empirical_full_max 1.254
_oxdiff_exptl_absorpt_empirical_details
;
Empirical correction (ABSPACK) includes:
- Absorption correction using spherical harmonics
- Frame scaling
;
_shelxl_version_number 2013-4

loop_
_space_group_symop_operation_xyz
'x, y, z'
'-x+1/2, -y, z+1/2'
'-x, y+1/2, -z+1/2'
'x+1/2, -y+1/2, -z'

loop_
_atom_site_label
_atom_site_type_symbol
_atom_site_fract_x
_atom_site_fract_y
_atom_site_fract_z
_atom_site_U_iso_or_equiv
_atom_site_adp_type
_atom_site_occupancy
_atom_site_site_symmetry_order
_atom_site_calc_flag
_atom_site_refinement_flags_posn
_atom_site_refinement_flags_adp
_atom_site_refinement_flags_occupancy
_atom_site_disorder_assembly
_atom_site_disorder_group
C12 C 1.0639(3) 0.0746(2) 0.89750(11) 0.0142(4) Uani 1 1 d . . . . .
Br1 Br 0.21631(3) -0.39062(2) 0.87754(2) 0.02031(6) Uani 1 1 d . . . . .
Br2 Br 1.32618(3) 0.08963(2) 1.12580(2) 0.02046(6) Uani 1 1 d . . . . .
S3 S 0.98224(7) -0.12282(5) 0.78499(3) 0.01485(10) Uani 1 1 d . . . . .
S4 S 0.96573(7) 0.07232(5) 0.81088(3) 0.01589(11) Uani 1 1 d . . . . .
F1 F 0.77694(17) 0.11683(13) 0.95078(7) 0.0199(3) Uani 1 1 d . . . . .
C11 C 0.9600(3) 0.0998(2) 0.95834(11) 0.0146(4) Uani 1 1 d . . . . .
F2 F 0.6691(2) -0.20049(14) 0.69186(6) 0.0222(3) Uani 1 1 d . . . . .
F3 F 0.84745(19) -0.18054(14) 0.93358(7) 0.0215(3) Uani 1 1 d . . . . .
F4 F 1.35800(19) 0.02519(14) 0.85181(7) 0.0218(3) Uani 1 1 d . . . . .
C6 C 0.7239(3) -0.2139(2) 0.88289(11) 0.0151(4) Uani 1 1 d . . . . .
C8 C 1.2201(3) 0.0830(2) 1.03357(11) 0.0153(4) Uani 1 1 d . . . . .
C9 C 1.3320(3) 0.0552(2) 0.97540(12) 0.0169(4) Uani 1 1 d . . . . .
H9 H 1.4598 0.0386 0.9813 0.020 Uiso 1 1 calc R U . . .
C2 C 0.4710(3) -0.2831(2) 0.77939(12) 0.0184(4) Uani 1 1 d . . . . .
H2 H 0.3844 -0.3075 0.7437 0.022 Uiso 1 1 calc R U . . .
C1 C 0.4373(3) -0.3059(2) 0.85133(12) 0.0164(4) Uani 1 1 d . . . . .
C7 C 1.0326(3) 0.1064(2) 1.02654(11) 0.0155(4) Uani 1 1 d . . . . .
H7 H 0.9578 0.1261 1.0668 0.019 Uiso 1 1 calc R U . . .
C10 C 1.2509(3) 0.0525(2) 0.90872(11) 0.0152(4) Uani 1 1 d . . . . .
C3 C 0.6350(3) -0.2235(2) 0.76165(11) 0.0161(4) Uani 1 1 d . . . . .
C4 C 0.7678(3) -0.1871(2) 0.81147(11) 0.0144(4) Uani 1 1 d . . . . .
C5 C 0.5617(3) -0.2706(2) 0.90456(12) 0.0164(4) Uani 1 1 d . . . . .
H5 H 0.5357 -0.2851 0.9538 0.020 Uiso 1 1 calc R U . . .

loop_
_atom_site_aniso_label
_atom_site_aniso_U_11
_atom_site_aniso_U_22
_atom_site_aniso_U_33
_atom_site_aniso_U_23
_atom_site_aniso_U_13
_atom_site_aniso_U_12
C12 0.0177(10) 0.0125(9) 0.0123(9) 0.0006(8) -0.0031(7) -0.0012(8)
Br1 0.01650(11) 0.02063(11) 0.02379(12) 0.00645(10) -0.00017(9) -0.00232(8)
Br2 0.02655(12) 0.02064(11) 0.01420(10) -0.00058(9) -0.00772(9) 0.00154(9)
S3 0.0168(2) 0.0157(2) 0.0120(2) -0.00058(19) 0.00252(19) -0.0008(2)
S4 0.0208(3) 0.0139(2) 0.0130(2) 0.00190(19) -0.00445(19) -0.0013(2)
F1 0.0108(6) 0.0252(7) 0.0236(6) 0.0018(6) -0.0003(5) 0.0017(5)
C11 0.0118(10) 0.0133(10) 0.0187(10) 0.0014(8) -0.0017(8) 0.0002(8)
F2 0.0294(7) 0.0282(7) 0.0090(5) 0.0024(5) -0.0014(5) -0.0068(6)
F3 0.0235(7) 0.0293(7) 0.0117(6) 0.0005(5) -0.0034(5) -0.0070(6)
F4 0.0200(7) 0.0298(7) 0.0157(6) -0.0010(5) 0.0052(5) 0.0040(6)
C6 0.0178(10) 0.0147(9) 0.0128(10) -0.0018(8) -0.0030(9) 0.0009(8)
C8 0.0198(10) 0.0127(9) 0.0133(9) 0.0000(8) -0.0047(8) -0.0022(9)
C9 0.0130(10) 0.0175(10) 0.0202(10) -0.0002(8) -0.0025(8) 0.0001(8)
C2 0.0209(11) 0.0182(10) 0.0160(10) 0.0004(8) -0.0038(9) -0.0021(9)
C1 0.0164(10) 0.0123(10) 0.0204(10) 0.0018(8) 0.0019(8) 0.0000(8)
C7 0.0175(10) 0.0143(10) 0.0147(9) -0.0007(8) 0.0019(8) -0.0003(8)
C10 0.0153(10) 0.0158(10) 0.0146(10) 0.0002(8) 0.0043(8) 0.0009(8)
C3 0.0222(11) 0.0157(9) 0.0103(9) 0.0004(8) -0.0006(8) 0.0006(9)
C4 0.0170(10) 0.0127(10) 0.0135(9) 0.0004(8) 0.0014(8) -0.0003(8)
C5 0.0206(11) 0.0155(10) 0.0131(10) 0.0011(8) 0.0031(8) 0.0003(8)

loop_
_atom_type_symbol
_atom_type_description
_atom_type_scat_dispersion_real
_atom_type_scat_dispersion_imag
_atom_type_scat_source
C C 0.0181 0.0091 'International Tables Vol C Tables 4.2.6.8 and 6.1.1.4'
H H 0.0000 0.0000 'International Tables Vol C Tables 4.2.6.8 and 6.1.1.4'
F F 0.0727 0.0534 'International Tables Vol C Tables 4.2.6.8 and 6.1.1.4'
S S 0.3331 0.5567 'International Tables Vol C Tables 4.2.6.8 and 6.1.1.4'
Br Br -0.6763 1.2805 'International Tables Vol C Tables 4.2.6.8 and 6.1.1.4'

loop_
_geom_angle_atom_site_label_1
_geom_angle_atom_site_label_2
_geom_angle_atom_site_label_3
_geom_angle
_geom_angle_site_symmetry_1
_geom_angle_site_symmetry_3
_geom_angle_publ_flag
C11 C12 C10 115.94(19) . . ?
C11 C12 S4 122.11(16) . . ?
C10 C12 S4 121.94(17) . . ?
C4 S3 S4 104.15(8) . . ?
C12 S4 S3 101.79(8) . . ?
F1 C11 C7 117.84(19) . . ?
F1 C11 C12 118.34(18) . . ?
C7 C11 C12 123.8(2) . . ?
F3 C6 C5 118.10(19) . . ?
F3 C6 C4 117.86(19) . . ?
C5 C6 C4 124.0(2) . . ?
C9 C8 C7 122.45(19) . . ?
C9 C8 Br2 118.85(17) . . ?
C7 C8 Br2 118.70(16) . . ?
C10 C9 C8 117.4(2) . . ?
C10 C9 H9 121.3 . . ?
C8 C9 H9 121.3 . . ?
C3 C2 C1 117.4(2) . . ?
C3 C2 H2 121.3 . . ?
C1 C2 H2 121.3 . . ?
C2 C1 C5 122.3(2) . . ?
C2 C1 Br1 118.60(17) . . ?
C5 C1 Br1 119.09(17) . . ?
C11 C7 C8 117.0(2) . . ?
C11 C7 H7 121.5 . . ?
C8 C7 H7 121.5 . . ?
F4 C10 C9 118.02(19) . . ?
F4 C10 C12 118.61(19) . . ?
C9 C10 C12 123.4(2) . . ?
F2 C3 C2 117.9(2) . . ?
F2 C3 C4 118.2(2) . . ?
C2 C3 C4 123.9(2) . . ?
C3 C4 C6 115.2(2) . . ?
C3 C4 S3 121.72(17) . . ?
C6 C4 S3 122.88(17) . . ?
C6 C5 C1 117.1(2) . . ?
C6 C5 H5 121.4 . . ?
C1 C5 H5 121.4 . . ?

loop_
_geom_bond_atom_site_label_1
_geom_bond_atom_site_label_2
_geom_bond_distance
_geom_bond_site_symmetry_2
_geom_bond_publ_flag
C12 C11 1.388(3) . ?
C12 C10 1.393(3) . ?
C12 S4 1.768(2) . ?
Br1 C1 1.889(2) . ?
Br2 C8 1.888(2) . ?
S3 C4 1.762(2) . ?
S3 S4 2.0575(7) . ?
F1 C11 1.349(2) . ?
C11 C7 1.380(3) . ?
F2 C3 1.347(2) . ?
F3 C6 1.349(2) . ?
F4 C10 1.347(2) . ?
C6 C5 1.374(3) . ?
C6 C4 1.398(3) . ?
C8 C9 1.386(3) . ?
C8 C7 1.390(3) . ?
C9 C10 1.378(3) . ?
C9 H9 0.9500 . ?
C2 C3 1.379(3) . ?
C2 C1 1.385(3) . ?
C2 H2 0.9500 . ?
C1 C5 1.391(3) . ?
C7 H7 0.9500 . ?
C3 C4 1.391(3) . ?
C5 H5 0.9500 . ?
